data_7105016
loop_
_publ_author_name
'Szymczak, Nathaniel K'
'Berben, Louise A'
'Peters, Jonas C'

_publ_section_title
;
 Redox rich dicobalt macrocycles as templates for multi-electron
 transformations.
;
_journal_issue 44
_journal_name_full 'Chemical communications (Cambridge, England)'
_journal_page_first 6729
_journal_page_last 6731
_journal_paper_doi 10.1039/b913946j
_journal_year 2009
_chemical_formula_sum 'C24 H28 B2 Cl4 Co2 F4 N12 O20'
_chemical_formula_weight 1161.86
_chemical_name_systematic
;
?
;
_space_group_IT_number 2
_symmetry_cell_setting triclinic
_symmetry_space_group_name_Hall '-P 1'
_symmetry_space_group_name_H-M 'P -1'
_atom_sites_solution_hydrogens geom
_atom_sites_solution_primary direct
_atom_sites_solution_secondary difmap
_audit_creation_method SHELXL-97
_cell_angle_alpha 103.927(2)
_cell_angle_beta 94.988(2)
_cell_angle_gamma 113.2930(10)
_cell_formula_units_Z 2
_cell_length_a 11.3016(10)
_cell_length_b 12.7344(11)
_cell_length_c 19.140(2)
_cell_measurement_temperature 100(2)
_cell_measurement_theta_max 30.52
_cell_measurement_theta_min 2.27
_cell_volume 2403.9(4)
_computing_structure_refinement 'SHELXL-97 (Sheldrick, 1997)'
_computing_structure_solution 'SHELXS-97 (Sheldrick, 1990)'
_diffrn_ambient_temperature 100(2)
_diffrn_measured_fraction_theta_full 0.980
_diffrn_measured_fraction_theta_max 0.980
_diffrn_measurement_device_type 'Bruker P4'
_diffrn_measurement_method 'phi and omega scans'
_diffrn_radiation_monochromator graphite
_diffrn_radiation_source 'fine-focus sealed tube'
_diffrn_radiation_type MoK\a
_diffrn_radiation_wavelength 0.71073
_diffrn_reflns_av_R_equivalents 0.0408
_diffrn_reflns_av_sigmaI/netI 0.0337
_diffrn_reflns_limit_h_max 16
_diffrn_reflns_limit_h_min -15
_diffrn_reflns_limit_k_max 18
_diffrn_reflns_limit_k_min -18
_diffrn_reflns_limit_l_max 27
_diffrn_reflns_limit_l_min -27
_diffrn_reflns_number 66218
_diffrn_reflns_theta_full 30.52
_diffrn_reflns_theta_max 30.52
_diffrn_reflns_theta_min 1.12
_exptl_absorpt_coefficient_mu 0.964
_exptl_absorpt_correction_T_max 0.9058
_exptl_absorpt_correction_T_min 0.6595
_exptl_absorpt_correction_type multi-scan
_exptl_absorpt_process_details 'Blessing, Acta. Cryst.'
_exptl_crystal_density_diffrn 1.605
_exptl_crystal_density_method 'not measured'
_exptl_crystal_F_000 1168
_exptl_crystal_size_max 0.45
_exptl_crystal_size_mid 0.30
_exptl_crystal_size_min 0.10
_refine_diff_density_max 2.782
_refine_diff_density_min -0.852
_refine_diff_density_rms 0.107
_refine_ls_extinction_method none
_refine_ls_goodness_of_fit_ref 1.050
_refine_ls_hydrogen_treatment none
_refine_ls_matrix_type full
_refine_ls_number_parameters 670
_refine_ls_number_reflns 14390
_refine_ls_number_restraints 0
_refine_ls_restrained_S_all 1.050
_refine_ls_R_factor_all 0.0796
_refine_ls_R_factor_gt 0.0594
_refine_ls_shift/su_max 0.026
_refine_ls_shift/su_mean 0.001
_refine_ls_structure_factor_coef Fsqd
_refine_ls_weighting_details 'calc w=1/[\s^2^(Fo^2^)+(0.0854P)^2^+4.0362P] where P=(Fo^2^+2Fc^2^)/3'
_refine_ls_weighting_scheme calc
_refine_ls_wR_factor_gt 0.1602
_refine_ls_wR_factor_ref 0.1772
_reflns_number_gt 10927
_reflns_number_total 14390
_reflns_threshold_expression >2sigma(I)
_cod_data_source_file b913946j.txt
_cod_data_source_block nks3297a
_cod_original_sg_symbol_H-M P-1
_cod_database_code 7105016

loop_
_symmetry_equiv_pos_as_xyz
'x, y, z'
'-x, -y, -z'

loop_
_atom_site_label
_atom_site_type_symbol
_atom_site_fract_x
_atom_site_fract_y
_atom_site_fract_z
_atom_site_U_iso_or_equiv
_atom_site_adp_type
_atom_site_occupancy
_atom_site_symmetry_multiplicity
_atom_site_calc_flag
_atom_site_refinement_flags
_atom_site_disorder_assembly
_atom_site_disorder_group
Co1 Co 0.06424(3) 0.05615(3) 0.100069(19) 0.02033(9) Uani 1 1 d . . .
Co2 Co 0.43367(4) 0.58906(4) 0.46129(2) 0.03322(11) Uani 1 1 d . A .
N1 N 0.3769(3) 0.5841(3) 0.35534(15) 0.0405(6) Uani 1 1 d . . .
N2 N 0.4662(3) 0.4481(2) 0.39896(14) 0.0319(5) Uani 1 1 d . . .
N3 N 0.4994(3) 0.6233(2) 0.57271(13) 0.0316(5) Uani 1 1 d . . .
N4 N 0.4024(3) 0.7375(3) 0.50860(16) 0.0383(6) Uani 1 1 d . . .
N5 N 0.0459(4) 0.3417(5) 0.4437(3) 0.0947(19) Uani 1 1 d . . .
N7 N 0.1531(2) 0.0005(2) 0.17020(12) 0.0259(5) Uani 1 1 d . . .
N8 N -0.0237(2) 0.1322(2) 0.04169(12) 0.0221(4) Uani 1 1 d . . .
N9 N 0.0698(2) 0.1956(2) 0.17930(12) 0.0250(4) Uani 1 1 d . . .
N10 N -0.2872(3) -0.1777(2) 0.15028(15) 0.0314(5) Uani 1 1 d . . .
N11 N 0.4339(2) 0.2197(2) 0.03630(13) 0.0239(4) Uani 1 1 d . . .
N30 N 0.8887(4) 0.6671(3) 0.2601(3) 0.0685(12) Uani 1 1 d . . .
N40 N 0.0751(2) -0.0885(2) 0.03033(12) 0.0227(4) Uani 1 1 d . . .
B1 B 0.1313(4) 0.1303(3) 0.27897(19) 0.0335(7) Uani 1 1 d . . .
B2 B 0.2855(5) 0.7257(5) 0.3928(3) 0.0549(12) Uani 1 1 d . . .
Cl3 Cl 0.76550(7) 0.49033(6) 0.95171(4) 0.03119(15) Uani 1 1 d . . .
Cl4 Cl 0.65477(7) 0.15728(6) 0.17540(4) 0.03009(15) Uani 1 1 d . . .
O1 O 0.3721(3) 0.8021(3) 0.46710(16) 0.0495(6) Uani 1 1 d . . .
O2 O 0.3516(3) 0.6744(3) 0.33897(15) 0.0495(6) Uani 1 1 d . . .
O3 O 0.6197(4) 0.7159(4) 0.4611(2) 0.0657(9) Uani 1 1 d . . .
O4 O 0.2608(3) 0.4674(2) 0.47616(14) 0.0483(6) Uani 1 1 d . . .
O5 O 0.6948(3) 0.1348(3) 0.24084(15) 0.0562(8) Uani 1 1 d . . .
O6 O 0.7115(2) 0.1124(2) 0.11726(14) 0.0388(5) Uani 1 1 d . . .
O7 O 0.6972(3) 0.2835(2) 0.1881(2) 0.0641(9) Uani 1 1 d . . .
O8 O 0.5134(2) 0.0988(2) 0.15370(14) 0.0451(6) Uani 1 1 d . . .
O9 O 0.6259(3) 0.4187(3) 0.92728(16) 0.0553(8) Uani 1 1 d . . .
O10 O 0.8053(3) 0.4876(2) 1.02450(13) 0.0428(6) Uani 1 1 d . . .
O11 O 0.7952(2) 0.6106(2) 0.95140(15) 0.0392(5) Uani 1 1 d . . .
O12 O 0.8343(3) 0.4432(3) 0.90193(15) 0.0499(7) Uani 1 1 d . . .
O13 O 0.25235(19) 0.17328(17) 0.08780(11) 0.0247(4) Uani 1 1 d . . .
O14 O -0.12177(19) -0.07485(18) 0.10055(11) 0.0269(4) Uani 1 1 d . . .
O15 O 0.2042(2) 0.06259(19) 0.24342(11) 0.0319(4) Uani 1 1 d . . .
O16 O 0.1352(2) 0.23083(19) 0.25114(11) 0.0304(4) Uani 1 1 d . . .
O30 O 0.7024(5) 0.6231(5) 0.3011(3) 0.1199(19) Uani 1 1 d . . .
F1 F 0.2009(2) 0.18706(19) 0.35075(10) 0.0417(5) Uani 1 1 d . . .
F2 F 0.00208(19) 0.05159(19) 0.27429(11) 0.0414(5) Uani 1 1 d . . .
F3 F 0.1746(2) 0.6360(3) 0.40081(15) 0.0628(7) Uani 1 1 d . . .
F4 F 0.2590(3) 0.8056(3) 0.36349(17) 0.0735(8) Uani 1 1 d . . .
C1 C 0.4370(3) 0.4269(3) 0.32588(16) 0.0327(6) Uani 1 1 d . . .
C2 C 0.4442(3) 0.3281(3) 0.27783(16) 0.0373(7) Uani 1 1 d . . .
H2 H 0.4248 0.3128 0.2261 0.045 Uiso 1 1 calc R . .
C3 C 0.3974(3) 0.5132(3) 0.30247(16) 0.0364(7) Uani 1 1 d . . .
C4 C 0.3863(4) 0.5143(4) 0.22455(18) 0.0444(8) Uani 1 1 d . . .
H4A H 0.3521 0.5720 0.2184 0.067 Uiso 1 1 calc R . .
H4B H 0.3262 0.4342 0.1922 0.067 Uiso 1 1 calc R . .
H4C H 0.4733 0.5376 0.2118 0.067 Uiso 1 1 calc R . .
C6 C 0.4793(5) 0.9187(3) 0.6160(2) 0.0529(10) Uani 1 1 d . . .
H6A H 0.4566 0.9554 0.5805 0.079 Uiso 1 1 calc R . .
H6B H 0.5727 0.9644 0.6393 0.079 Uiso 1 1 calc R . .
H6C H 0.4259 0.9191 0.6537 0.079 Uiso 1 1 calc R . .
C7 C 0.4527(3) 0.7924(3) 0.57698(19) 0.0389(7) Uani 1 1 d . . .
C8 C 0.5201(3) 0.7458(3) 0.69301(18) 0.0385(7) Uani 1 1 d . . .
H8 H 0.5147 0.8135 0.7241 0.046 Uiso 1 1 calc R . .
C9 C 0.4918(3) 0.7199(3) 0.61648(17) 0.0331(6) Uani 1 1 d . . .
C10 C 0.1558(4) 0.4073(5) 0.4326(3) 0.0638(13) Uani 1 1 d . A .
H10 H 0.1569 0.4104 0.3835 0.077 Uiso 1 1 calc R . .
C11 C 0.0601(10) 0.3069(9) 0.5202(6) 0.141(3) Uiso 1 1 d . . .
H11A H 0.0439 0.2225 0.5085 0.212 Uiso 1 1 calc R . .
H11B H -0.0042 0.3199 0.5481 0.212 Uiso 1 1 calc R . .
H11C H 0.1492 0.3576 0.5497 0.212 Uiso 1 1 calc R . .
C12 C -0.0741(9) 0.2830(8) 0.3873(5) 0.124(3) Uiso 1 1 d . . .
H12A H -0.1382 0.3124 0.4036 0.186 Uiso 1 1 calc R . .
H12B H -0.1108 0.1962 0.3788 0.186 Uiso 1 1 calc R . .
H12C H -0.0539 0.3010 0.3416 0.186 Uiso 1 1 calc R . .
C14 C 0.0306(3) 0.2700(2) 0.16123(16) 0.0265(5) Uani 1 1 d . . .
C15 C 0.0430(3) 0.3848(3) 0.21120(19) 0.0368(7) Uani 1 1 d . . .
H15A H -0.0445 0.3777 0.2180 0.055 Uiso 1 1 calc R . .
H15B H 0.0837 0.4496 0.1896 0.055 Uiso 1 1 calc R . .
H15C H 0.0980 0.4028 0.2589 0.055 Uiso 1 1 calc R . .
C16 C -0.0302(3) 0.2308(2) 0.08216(16) 0.0245(5) Uani 1 1 d . . .
C17 C 0.1397(3) -0.2473(3) 0.02319(17) 0.0286(6) Uani 1 1 d . . .
H17 H 0.1796 -0.2862 0.0468 0.034 Uiso 1 1 calc R . .
C18 C 0.1315(3) -0.1440(2) 0.06336(15) 0.0253(5) Uani 1 1 d . . .
C19 C 0.0895(3) -0.2910(3) -0.05054(17) 0.0283(5) Uani 1 1 d . . .
H19 H 0.0945 -0.3604 -0.0797 0.034 Uiso 1 1 calc R . .
C20 C 0.1837(3) -0.0864(3) 0.14383(16) 0.0282(5) Uani 1 1 d . . .
C21 C 0.2654(3) -0.1264(3) 0.18715(19) 0.0389(7) Uani 1 1 d . . .
H21A H 0.3574 -0.0877 0.1827 0.058 Uiso 1 1 calc R . .
H21B H 0.2329 -0.2136 0.1681 0.058 Uiso 1 1 calc R . .
H21C H 0.2595 -0.1041 0.2390 0.058 Uiso 1 1 calc R . .
C22 C 0.3218(3) 0.1445(2) 0.04623(15) 0.0233(5) Uani 1 1 d . . .
H22 H 0.2909 0.0620 0.0200 0.028 Uiso 1 1 calc R . .
C23 C 0.4904(3) 0.3481(3) 0.07573(18) 0.0321(6) Uani 1 1 d . . .
H23A H 0.4193 0.3717 0.0856 0.048 Uiso 1 1 calc R . .
H23B H 0.5419 0.3937 0.0456 0.048 Uiso 1 1 calc R . .
H23C H 0.5476 0.3647 0.1224 0.048 Uiso 1 1 calc R . .
C24 C -0.1976(3) -0.0773(2) 0.14439(15) 0.0257(5) Uani 1 1 d . . .
H24 H -0.1904 -0.0033 0.1750 0.031 Uiso 1 1 calc R . .
C25 C -0.2994(3) -0.2944(3) 0.1075(2) 0.0412(8) Uani 1 1 d . . .
H25A H -0.2440 -0.2839 0.0707 0.062 Uiso 1 1 calc R . .
H25B H -0.3913 -0.3457 0.0827 0.062 Uiso 1 1 calc R . .
H25C H -0.2709 -0.3320 0.1404 0.062 Uiso 1 1 calc R . .
C26 C -0.3741(4) -0.1767(4) 0.2023(2) 0.0465(8) Uani 1 1 d . . .
H26A H -0.3585 -0.2153 0.2384 0.070 Uiso 1 1 calc R . .
H26B H -0.4659 -0.2204 0.1758 0.070 Uiso 1 1 calc R . .
H26C H -0.3561 -0.0937 0.2277 0.070 Uiso 1 1 calc R . .
C30 C 0.6628(6) 0.7952(5) 0.4295(3) 0.0416(14) Uani 0.639(8) 1 d P A 1
H30 H 0.6244 0.7693 0.3787 0.050 Uiso 0.639(8) 1 calc PR A 1
N12 N 0.7509(5) 0.9070(4) 0.4538(3) 0.0361(11) Uani 0.639(8) 1 d P A 1
C31 C 0.7879(7) 0.9792(6) 0.4043(4) 0.058(2) Uani 0.639(8) 1 d P A 1
H31A H 0.7267 0.9368 0.3566 0.087 Uiso 0.639(8) 1 calc PR A 1
H31B H 0.8775 0.9937 0.3977 0.087 Uiso 0.639(8) 1 calc PR A 1
H31C H 0.7847 1.0560 0.4252 0.087 Uiso 0.639(8) 1 calc PR A 1
C30A C 0.7018(12) 0.7715(11) 0.4884(6) 0.040(2) Uani 0.361(8) 1 d P A 2
N12A N 0.7386(9) 0.8863(8) 0.4923(5) 0.042(2) Uani 0.361(8) 1 d P A 2
C31A C 0.6752(16) 0.9219(12) 0.4378(9) 0.068(4) Uani 0.361(8) 1 d P A 2
C32 C 0.8216(7) 0.9712(5) 0.5354(3) 0.0838(19) Uani 1 1 d . . .
C33 C 0.9567(6) 0.6272(7) 0.2072(4) 0.094(2) Uani 1 1 d . . .
H33A H 0.9108 0.5398 0.1861 0.142 Uiso 1 1 calc R . .
H33B H 1.0470 0.6498 0.2314 0.142 Uiso 1 1 calc R . .
H33C H 0.9587 0.6648 0.1679 0.142 Uiso 1 1 calc R . .
C34 C 0.9393(6) 0.7915(4) 0.3027(7) 0.156(5) Uani 1 1 d . . .
C35 C 0.7737(6) 0.5878(5) 0.2674(5) 0.099(2) Uani 1 1 d . . .
H35 H 0.7472 0.5043 0.2465 0.118 Uiso 1 1 calc R . .
C45 C 0.5145(3) 0.1764(3) -0.00725(17) 0.0301(6) Uani 1 1 d . . .
H45A H 0.5964 0.1935 0.0249 0.045 Uiso 1 1 calc R . .
H45B H 0.5349 0.2168 -0.0452 0.045 Uiso 1 1 calc R . .
H45C H 0.4660 0.0897 -0.0307 0.045 Uiso 1 1 calc R . .

loop_
_atom_site_aniso_label
_atom_site_aniso_U_11
_atom_site_aniso_U_22
_atom_site_aniso_U_33
_atom_site_aniso_U_23
_atom_site_aniso_U_13
_atom_site_aniso_U_12
Co1 0.01775(16) 0.02003(16) 0.02186(17) 0.00540(12) 0.00254(12) 0.00761(13)
Co2 0.0396(2) 0.0338(2) 0.02335(19) 0.00397(16) 0.00246(16) 0.01625(18)
N1 0.0421(16) 0.0487(16) 0.0315(13) 0.0119(12) 0.0011(11) 0.0217(13)
N2 0.0317(13) 0.0327(13) 0.0241(11) 0.0034(9) 0.0019(9) 0.0104(10)
N3 0.0339(13) 0.0289(12) 0.0243(11) 0.0015(9) 0.0031(9) 0.0101(10)
N4 0.0397(15) 0.0365(14) 0.0396(14) 0.0093(12) 0.0066(11) 0.0187(12)
N5 0.045(2) 0.081(3) 0.096(4) -0.027(3) 0.032(2) -0.007(2)
N7 0.0236(11) 0.0259(11) 0.0231(10) 0.0081(9) 0.0010(8) 0.0058(9)
N8 0.0168(10) 0.0224(10) 0.0242(10) 0.0066(8) 0.0051(8) 0.0056(8)
N9 0.0198(10) 0.0277(11) 0.0215(10) 0.0038(8) 0.0037(8) 0.0065(9)
N10 0.0269(12) 0.0279(12) 0.0411(14) 0.0151(10) 0.0084(10) 0.0106(10)
N11 0.0209(10) 0.0230(10) 0.0276(11) 0.0082(8) 0.0057(8) 0.0086(8)
N30 0.047(2) 0.0453(19) 0.124(4) 0.042(2) 0.014(2) 0.0207(17)
N40 0.0191(10) 0.0218(10) 0.0243(10) 0.0077(8) 0.0029(8) 0.0057(8)
B1 0.0310(17) 0.0364(17) 0.0257(15) 0.0072(13) 0.0001(12) 0.0094(14)
B2 0.052(3) 0.067(3) 0.055(3) 0.016(2) 0.002(2) 0.038(2)
Cl3 0.0315(3) 0.0284(3) 0.0371(4) 0.0171(3) 0.0051(3) 0.0124(3)
Cl4 0.0268(3) 0.0265(3) 0.0393(4) 0.0105(3) 0.0074(3) 0.0133(3)
O1 0.0577(17) 0.0484(15) 0.0521(15) 0.0165(12) 0.0080(13) 0.0325(13)
O2 0.0557(16) 0.0601(17) 0.0428(14) 0.0208(12) 0.0025(12) 0.0334(14)
O3 0.0472(18) 0.086(2) 0.091(3) 0.065(2) 0.0286(18) 0.0302(18)
O4 0.0484(15) 0.0389(13) 0.0368(13) -0.0036(10) 0.0110(11) 0.0062(11)
O5 0.076(2) 0.079(2) 0.0354(13) 0.0181(13) 0.0088(13) 0.0557(18)
O6 0.0368(12) 0.0464(13) 0.0497(13) 0.0255(11) 0.0226(10) 0.0250(11)
O7 0.0589(19) 0.0267(12) 0.106(3) 0.0167(15) 0.0166(18) 0.0191(13)
O8 0.0271(11) 0.0567(15) 0.0422(13) 0.0043(11) 0.0115(10) 0.0142(11)
O9 0.0361(14) 0.0519(16) 0.0594(17) 0.0328(14) -0.0020(12) -0.0064(12)
O10 0.0546(15) 0.0510(14) 0.0341(12) 0.0167(11) 0.0059(10) 0.0324(13)
O11 0.0308(11) 0.0317(11) 0.0643(16) 0.0262(11) 0.0169(11) 0.0143(9)
O12 0.076(2) 0.0519(15) 0.0457(14) 0.0246(12) 0.0235(13) 0.0437(15)
O13 0.0214(9) 0.0256(9) 0.0298(9) 0.0107(7) 0.0091(7) 0.0106(7)
O14 0.0214(9) 0.0244(9) 0.0327(10) 0.0081(8) 0.0057(7) 0.0080(7)
O15 0.0330(11) 0.0329(11) 0.0229(9) 0.0059(8) -0.0043(8) 0.0106(9)
O16 0.0298(10) 0.0326(10) 0.0211(9) 0.0001(8) 0.0003(7) 0.0112(8)
O30 0.080(3) 0.118(4) 0.127(4) 0.024(3) 0.024(3) 0.014(3)
F1 0.0406(11) 0.0521(12) 0.0231(8) 0.0056(8) -0.0005(7) 0.0157(9)
F2 0.0334(10) 0.0483(11) 0.0356(10) 0.0169(9) 0.0057(8) 0.0083(9)
F3 0.0469(14) 0.0744(17) 0.0667(16) 0.0157(13) 0.0048(12) 0.0303(13)
F4 0.087(2) 0.087(2) 0.0757(19) 0.0338(16) 0.0082(15) 0.0620(18)
C1 0.0253(13) 0.0396(16) 0.0221(12) 0.0052(11) 0.0022(10) 0.0058(12)
C2 0.0298(15) 0.0434(17) 0.0221(13) -0.0001(12) 0.0048(11) 0.0051(13)
C3 0.0290(15) 0.0462(18) 0.0247(13) 0.0097(12) 0.0016(11) 0.0084(13)
C4 0.0389(18) 0.059(2) 0.0285(15) 0.0168(15) 0.0040(13) 0.0127(16)
C6 0.067(3) 0.0369(18) 0.052(2) 0.0013(16) 0.0126(19) 0.0261(18)
C7 0.0391(17) 0.0318(15) 0.0407(17) 0.0024(13) 0.0100(13) 0.0147(13)
C8 0.0320(15) 0.0384(16) 0.0300(15) -0.0037(12) 0.0094(12) 0.0076(13)
C9 0.0307(15) 0.0308(14) 0.0288(14) 0.0014(11) 0.0059(11) 0.0087(12)
C10 0.038(2) 0.077(3) 0.050(2) -0.011(2) 0.0032(17) 0.016(2)
C14 0.0197(12) 0.0259(12) 0.0310(13) 0.0040(10) 0.0076(10) 0.0089(10)
C15 0.0353(16) 0.0332(15) 0.0375(16) -0.0012(12) 0.0057(12) 0.0176(13)
C16 0.0171(11) 0.0221(11) 0.0326(13) 0.0083(10) 0.0082(9) 0.0062(9)
C17 0.0239(13) 0.0255(13) 0.0414(15) 0.0155(11) 0.0091(11) 0.0119(11)
C18 0.0184(12) 0.0246(12) 0.0305(13) 0.0109(10) 0.0039(9) 0.0057(10)
C19 0.0241(13) 0.0251(12) 0.0383(15) 0.0102(11) 0.0103(11) 0.0117(10)
C20 0.0239(13) 0.0269(13) 0.0304(13) 0.0125(11) 0.0004(10) 0.0064(10)
C21 0.0387(17) 0.0337(15) 0.0415(17) 0.0136(13) -0.0067(13) 0.0144(13)
C22 0.0212(12) 0.0230(11) 0.0271(12) 0.0093(10) 0.0039(9) 0.0101(10)
C23 0.0277(14) 0.0245(13) 0.0379(15) 0.0066(11) 0.0078(11) 0.0063(11)
C24 0.0224(12) 0.0243(12) 0.0301(13) 0.0077(10) 0.0029(10) 0.0104(10)
C25 0.0342(17) 0.0218(13) 0.060(2) 0.0101(14) 0.0037(15) 0.0067(12)
C26 0.045(2) 0.052(2) 0.053(2) 0.0302(18) 0.0233(16) 0.0206(17)
C30 0.045(3) 0.037(3) 0.033(3) 0.008(2) 0.005(2) 0.010(2)
N12 0.036(2) 0.032(2) 0.036(3) 0.0134(19) 0.0002(18) 0.0094(18)
C31 0.051(4) 0.054(4) 0.067(4) 0.039(3) 0.000(3) 0.011(3)
C30A 0.047(6) 0.053(6) 0.040(5) 0.022(4) 0.018(4) 0.033(5)
N12A 0.046(5) 0.034(4) 0.036(5) 0.002(4) 0.003(4) 0.014(4)
C31A 0.070(9) 0.052(7) 0.080(9) 0.025(7) -0.008(7) 0.025(7)
C32 0.136(5) 0.047(3) 0.055(3) 0.011(2) 0.036(3) 0.026(3)
C33 0.060(3) 0.126(6) 0.119(5) 0.054(5) 0.023(3) 0.051(4)
C34 0.055(3) 0.024(2) 0.332(14) 0.016(4) -0.051(5) 0.000(2)
C35 0.068(4) 0.045(3) 0.151(7) -0.001(3) 0.041(4) 0.007(2)
C45 0.0266(14) 0.0328(14) 0.0355(14) 0.0127(12) 0.0123(11) 0.0147(12)

loop_
_atom_type_symbol
_atom_type_description
_atom_type_scat_dispersion_real
_atom_type_scat_dispersion_imag
_atom_type_scat_source
C C 0.0033 0.0016 'International Tables Vol C Tables 4.2.6.8 and 6.1.1.4'
H H 0.0000 0.0000 'International Tables Vol C Tables 4.2.6.8 and 6.1.1.4'
B B 0.0013 0.0007 'International Tables Vol C Tables 4.2.6.8 and 6.1.1.4'
N N 0.0061 0.0033 'International Tables Vol C Tables 4.2.6.8 and 6.1.1.4'
O O 0.0106 0.0060 'International Tables Vol C Tables 4.2.6.8 and 6.1.1.4'
F F 0.0171 0.0103 'International Tables Vol C Tables 4.2.6.8 and 6.1.1.4'
Cl Cl 0.1484 0.1585 'International Tables Vol C Tables 4.2.6.8 and 6.1.1.4'
Co Co 0.3494 0.9721 'International Tables Vol C Tables 4.2.6.8 and 6.1.1.4'

loop_
_geom_angle_atom_site_label_1
_geom_angle_atom_site_label_2
_geom_angle_atom_site_label_3
_geom_angle
_geom_angle_site_symmetry_1
_geom_angle_site_symmetry_3
_geom_angle_publ_flag
N9 Co1 N7 94.27(10) . . ?
N9 Co1 N40 172.03(9) . . ?
N7 Co1 N40 77.86(9) . . ?
N9 Co1 N8 77.53(9) . . ?
N7 Co1 N8 171.80(9) . . ?
N40 Co1 N8 110.33(9) . . ?
N9 Co1 O14 99.24(9) . . ?
N7 Co1 O14 90.78(9) . . ?
N40 Co1 O14 82.34(8) . . ?
N8 Co1 O14 90.54(8) . . ?
N9 Co1 O13 87.68(8) . . ?
N7 Co1 O13 89.78(9) . . ?
N40 Co1 O13 90.95(8) . . ?
N8 Co1 O13 89.89(8) . . ?
O14 Co1 O13 172.99(8) . . ?
N1 Co2 O4 100.24(12) . . ?
N1 Co2 N4 94.52(12) . . ?
O4 Co2 N4 94.93(12) . . ?
N1 Co2 N3 170.82(12) . . ?
O4 Co2 N3 84.87(11) . . ?
N4 Co2 N3 77.36(11) . . ?
N1 Co2 O3 87.62(14) . . ?
O4 Co2 O3 172.13(13) . . ?
N4 Co2 O3 84.06(14) . . ?
N3 Co2 O3 87.29(13) . . ?
N1 Co2 N2 77.09(11) . . ?
O4 Co2 N2 89.64(11) . . ?
N4 Co2 N2 171.07(11) . . ?
N3 Co2 N2 110.77(10) . . ?
O3 Co2 N2 92.45(14) . . ?
C3 N1 O2 116.7(3) . . ?
C3 N1 Co2 118.7(2) . . ?
O2 N1 Co2 122.3(2) . . ?
N3 N2 C1 121.4(3) 2_666 . ?
N3 N2 Co2 123.72(19) 2_666 . ?
C1 N2 Co2 114.6(2) . . ?
N2 N3 C9 120.9(3) 2_666 . ?
N2 N3 Co2 124.36(19) 2_666 . ?
C9 N3 Co2 114.4(2) . . ?
C7 N4 O1 116.7(3) . . ?
C7 N4 Co2 117.6(2) . . ?
O1 N4 Co2 121.9(2) . . ?
C10 N5 C12 122.7(7) . . ?
C10 N5 C11 112.4(6) . . ?
C12 N5 C11 123.6(6) . . ?
C20 N7 O15 116.4(2) . . ?
C20 N7 Co1 118.99(19) . . ?
O15 N7 Co1 123.64(18) . . ?
N40 N8 C16 120.2(2) 2 . ?
N40 N8 Co1 124.96(17) 2 . ?
C16 N8 Co1 114.84(18) . . ?
C14 N9 O16 115.8(2) . . ?
C14 N9 Co1 119.41(19) . . ?
O16 N9 Co1 123.67(18) . . ?
C24 N10 C25 121.3(3) . . ?
C24 N10 C26 121.4(3) . . ?
C25 N10 C26 117.2(3) . . ?
C22 N11 C45 120.9(2) . . ?
C22 N11 C23 121.2(2) . . ?
C45 N11 C23 117.4(2) . . ?
C35 N30 C33 119.0(5) . . ?
C35 N30 C34 119.7(6) . . ?
C33 N30 C34 121.2(6) . . ?
N8 N40 C18 120.6(2) 2 . ?
N8 N40 Co1 124.53(17) 2 . ?
C18 N40 Co1 114.77(18) . . ?
F1 B1 F2 112.7(3) . . ?
F1 B1 O16 103.5(3) . . ?
F2 B1 O16 110.2(3) . . ?
F1 B1 O15 104.6(3) . . ?
F2 B1 O15 110.0(3) . . ?
O16 B1 O15 115.6(3) . . ?
F3 B2 F4 113.2(4) . . ?
F3 B2 O2 110.4(4) . . ?
F4 B2 O2 104.3(4) . . ?
F3 B2 O1 109.8(4) . . ?
F4 B2 O1 104.2(4) . . ?
O2 B2 O1 114.8(3) . . ?
O11 Cl3 O9 108.79(16) . . ?
O11 Cl3 O10 110.80(16) . . ?
O9 Cl3 O10 109.08(16) . . ?
O11 Cl3 O12 108.70(16) . . ?
O9 Cl3 O12 109.7(2) . . ?
O10 Cl3 O12 109.72(15) . . ?
O5 Cl4 O7 110.1(2) . . ?
O5 Cl4 O8 109.66(19) . . ?
O7 Cl4 O8 108.44(18) . . ?
O5 Cl4 O6 109.74(15) . . ?
O7 Cl4 O6 109.33(18) . . ?
O8 Cl4 O6 109.59(15) . . ?
N4 O1 B2 113.7(3) . . ?
N1 O2 B2 113.4(3) . . ?
C30A O3 C30 72.6(7) . . ?
C30A O3 Co2 146.9(7) . . ?
C30 O3 Co2 135.0(4) . . ?
C10 O4 Co2 129.0(3) . . ?
C22 O13 Co1 126.16(18) . . ?
C24 O14 Co1 132.06(18) . . ?
N7 O15 B1 114.8(2) . . ?
N9 O16 B1 114.3(2) . . ?
N2 C1 C2 120.0(3) . . ?
N2 C1 C3 115.1(3) . . ?
C2 C1 C3 124.9(3) . . ?
C8 C2 C1 118.7(3) 2_666 . ?
N1 C3 C1 113.5(3) . . ?
N1 C3 C4 125.7(3) . . ?
C1 C3 C4 120.8(3) . . ?
N4 C7 C9 113.3(3) . . ?
N4 C7 C6 126.0(4) . . ?
C9 C7 C6 120.6(3) . . ?
C2 C8 C9 118.8(3) 2_666 . ?
N3 C9 C8 120.2(3) . . ?
N3 C9 C7 115.0(3) . . ?
C8 C9 C7 124.8(3) . . ?
O4 C10 N5 129.0(5) . . ?
N9 C14 C16 113.0(2) . . ?
N9 C14 C15 126.3(3) . . ?
C16 C14 C15 120.7(3) . . ?
N8 C16 C19 121.5(3) . 2 ?
N8 C16 C14 114.8(2) . . ?
C19 C16 C14 123.7(3) 2 . ?
C19 C17 C18 118.7(3) . . ?
N40 C18 C17 121.0(3) . . ?
N40 C18 C20 114.9(2) . . ?
C17 C18 C20 124.1(3) . . ?
C17 C19 C16 118.1(3) . 2 ?
N7 C20 C18 113.0(2) . . ?
N7 C20 C21 125.2(3) . . ?
C18 C20 C21 121.8(3) . . ?
O13 C22 N11 125.0(2) . . ?
O14 C24 N10 123.1(3) . . ?
O3 C30 N12 131.8(6) . . ?
C30 N12 C31 120.9(5) . . ?
C30 N12 C32 123.6(5) . . ?
C31 N12 C32 115.5(5) . . ?
O3 C30A N12A 118.4(10) . . ?
C32 N12A C30A 128.3(10) . . ?
C32 N12A C31A 110.0(10) . . ?
C30A N12A C31A 121.6(10) . . ?
N12A C32 N12 32.5(5) . . ?
O30 C35 N30 119.9(5) . . ?

loop_
_geom_bond_atom_site_label_1
_geom_bond_atom_site_label_2
_geom_bond_distance
_geom_bond_site_symmetry_2
_geom_bond_publ_flag
Co1 N9 2.014(2) . ?
Co1 N7 2.025(2) . ?
Co1 N40 2.053(2) . ?
Co1 N8 2.064(2) . ?
Co1 O14 2.107(2) . ?
Co1 O13 2.1325(19) . ?
Co2 N1 2.051(3) . ?
Co2 O4 2.052(3) . ?
Co2 N4 2.069(3) . ?
Co2 N3 2.076(3) . ?
Co2 O3 2.085(4) . ?
Co2 N2 2.085(3) . ?
N1 C3 1.287(5) . ?
N1 O2 1.386(4) . ?
N2 N3 1.324(4) 2_666 ?
N2 C1 1.344(4) . ?
N3 N2 1.324(4) 2_666 ?
N3 C9 1.349(4) . ?
N4 C7 1.281(4) . ?
N4 O1 1.383(4) . ?
N5 C10 1.264(6) . ?
N5 C12 1.455(10) . ?
N5 C11 1.641(11) . ?
N7 C20 1.289(4) . ?
N7 O15 1.374(3) . ?
N8 N40 1.335(3) 2 ?
N8 C16 1.341(3) . ?
N9 C14 1.295(4) . ?
N9 O16 1.380(3) . ?
N10 C24 1.319(4) . ?
N10 C25 1.460(4) . ?
N10 C26 1.459(4) . ?
N11 C22 1.315(3) . ?
N11 C45 1.462(4) . ?
N11 C23 1.465(4) . ?
N30 C35 1.338(7) . ?
N30 C33 1.440(8) . ?
N30 C34 1.443(7) . ?
N40 N8 1.335(3) 2 ?
N40 C18 1.344(4) . ?
B1 F1 1.383(4) . ?
B1 F2 1.386(4) . ?
B1 O16 1.487(4) . ?
B1 O15 1.504(4) . ?
B2 F3 1.373(6) . ?
B2 F4 1.388(6) . ?
B2 O2 1.498(6) . ?
B2 O1 1.505(6) . ?
Cl3 O11 1.434(2) . ?
Cl3 O9 1.438(3) . ?
Cl3 O10 1.439(2) . ?
Cl3 O12 1.448(3) . ?
Cl4 O5 1.426(3) . ?
Cl4 O7 1.433(3) . ?
Cl4 O8 1.440(2) . ?
Cl4 O6 1.444(2) . ?
O3 C30A 0.924(12) . ?
O3 C30 1.256(6) . ?
O4 C10 1.221(5) . ?
O13 C22 1.257(3) . ?
O14 C24 1.247(3) . ?
O30 C35 1.227(8) . ?
C1 C2 1.405(5) . ?
C1 C3 1.483(5) . ?
C2 C8 1.368(5) 2_666 ?
C3 C4 1.490(4) . ?
C6 C7 1.495(5) . ?
C7 C9 1.491(5) . ?
C8 C2 1.368(5) 2_666 ?
C8 C9 1.400(4) . ?
C14 C16 1.482(4) . ?
C14 C15 1.487(4) . ?
C16 C19 1.401(4) 2 ?
C17 C19 1.362(4) . ?
C17 C18 1.397(4) . ?
C18 C20 1.488(4) . ?
C19 C16 1.401(4) 2 ?
C20 C21 1.498(4) . ?
C30 N12 1.309(7) . ?
N12 C31 1.450(8) . ?
N12 C32 1.549(8) . ?
C30A N12A 1.333(15) . ?
N12A C32 1.168(10) . ?
N12A C31A 1.470(17) . ?
